data_2007564
loop_
_publ_author_name
'L\'evy, David'
'Barbier, Jacques'

_publ_section_title
;
 A Sanidine Feldspar Analogue: KFeGe~3~O~8~
;
_journal_issue 8
_journal_name_full 'Acta Crystallographica Section C'
_journal_page_first IUC9800043
_journal_paper_doi 10.1107/S0108270198099508
_journal_volume 54
_journal_year 1998
_chemical_formula_iupac 'K Fe Ge3 O8'
_chemical_formula_moiety 'Fe Ge3 K O8'
_chemical_formula_sum 'Fe Ge3 K O8'
_chemical_formula_weight 440.72
_chemical_name_common Feldspar
_chemical_name_systematic
;
 ?
;
_space_group_IT_number 12
_symmetry_cell_setting monoclinic
_symmetry_space_group_name_Hall '-C 2y'
_symmetry_space_group_name_H-M 'C 1 2/m 1'
_audit_creation_method SHELXL
_cell_angle_alpha 90.00
_cell_angle_beta 115.8670(10)
_cell_angle_gamma 90.00
_cell_formula_units_Z 4
_cell_length_a 8.8978(3)
_cell_length_b 13.7057(4)
_cell_length_c 7.5532(2)
_cell_measurement_reflns_used 5126
_cell_measurement_temperature 300(2)
_cell_measurement_theta_max 38.57
_cell_measurement_theta_min 2.95
_cell_volume 828.83(4)
_computing_cell_refinement 'SAINT (Siemens, 1996)'
_computing_data_collection 'SMART (Siemens, 1996)'
_computing_data_reduction SAINT
_computing_molecular_graphics SHELXL93
_computing_publication_material SHELXL93
_computing_structure_refinement 'SHELXL93 (Sheldrick, 1993)'
_computing_structure_solution 'SHELXS86 (Sheldrick, 1990)'
_diffrn_ambient_temperature 300(2)
_diffrn_detector_area_resol_mean 819.2
_diffrn_measurement_device 'Siemens SMART 1K CCD area detector and Siemens P4'
_diffrn_measurement_method 'area detector'
_diffrn_radiation_monochromator graphite
_diffrn_radiation_source 'fine-focus sealed tube'
_diffrn_radiation_type MoK\a
_diffrn_radiation_wavelength 0.71073
_diffrn_reflns_av_R_equivalents 0.041
_diffrn_reflns_av_sigmaI/netI 0.0347
_diffrn_reflns_limit_h_max 14
_diffrn_reflns_limit_h_min -7
_diffrn_reflns_limit_k_max 23
_diffrn_reflns_limit_k_min -23
_diffrn_reflns_limit_l_max 13
_diffrn_reflns_limit_l_min -13
_diffrn_reflns_number 9755
_diffrn_reflns_theta_max 38.57
_diffrn_reflns_theta_min 2.95
_diffrn_standards_decay_% 0
_exptl_absorpt_coefficient_mu 13.00
_exptl_absorpt_correction_T_max 0.301
_exptl_absorpt_correction_T_min 0.220
_exptl_absorpt_correction_type multi-scan
_exptl_absorpt_process_details '(Sheldrick, 1996)'
_exptl_crystal_colour yellow
_exptl_crystal_density_diffrn 3.532
_exptl_crystal_density_method 'not measured'
_exptl_crystal_description plate
_exptl_crystal_F_000 820
_exptl_crystal_size_max 0.22
_exptl_crystal_size_mid 0.1
_exptl_crystal_size_min 0.06
_refine_diff_density_max 0.847
_refine_diff_density_min -0.759
_refine_ls_extinction_coef 0.0122(6)
_refine_ls_extinction_method SHELXL93
_refine_ls_goodness_of_fit_all 1.138
_refine_ls_goodness_of_fit_obs 1.175
_refine_ls_hydrogen_treatment none
_refine_ls_matrix_type full
_refine_ls_number_parameters 66
_refine_ls_number_reflns 2325
_refine_ls_number_restraints 1
_refine_ls_restrained_S_all 1.138
_refine_ls_restrained_S_obs 1.175
_refine_ls_R_factor_all 0.053
_refine_ls_R_factor_obs .036
_refine_ls_shift/esd_max -0.005
_refine_ls_shift/esd_mean 0.000
_refine_ls_structure_factor_coef Fsqd
_refine_ls_weighting_details 'w = 1/[\s^2^(Fo^2^)+(0.0289P)^2^+1.1900P] where P = (Fo^2^+2Fc^2^)/3'
_refine_ls_weighting_scheme calc
_refine_ls_wR_factor_all 0.077
_refine_ls_wR_factor_obs .071
_reflns_number_gt 1852
_reflns_number_total 2325
_reflns_threshold_expression I>2\s(I)
_cod_data_source_file qb0058.cif
_cod_data_source_block dav4
_cod_depositor_comments
;
The following automatic conversions were performed:

'_exptl_absorpt_correction_type' value 'multiscan' changed to
'multi-scan' according to
/home/saulius/struct/CIF-dictionaries/cif_core.dic dictionary named
'cif_core.dic' version 2.4.1 from 2010-06-29.

Automatic conversion script
Id: cif_fix_values 1715 2011-07-08 13:25:40Z adriana 

The following automatic conversions were performed:

'_refine_ls_weighting_scheme' value 'calc w =
1/[\s^2^(Fo^2^)+(0.0289P)^2^+1.1900P] where P = (Fo^2^+2Fc^2^)/3' was
changed to 'calc'. New tag '_refine_ls_weighting_details' was
created. The value of the new tag was set to 'w =
1/[\s^2^(Fo^2^)+(0.0289P)^2^+1.1900P] where P = (Fo^2^+2Fc^2^)/3'.

Automatic conversion script
Id: cif_fix_values 3143 2015-03-26 13:38:13Z robertas 
;
_cod_original_sg_symbol_H-M 'C 2/m'
_cod_database_code 2007564

loop_
_symmetry_equiv_pos_as_xyz
'x, y, z'
'-x, y, -z'
'x+1/2, y+1/2, z'
'-x+1/2, y+1/2, -z'
'-x, -y, -z'
'x, -y, z'
'-x+1/2, -y+1/2, -z'
'x+1/2, -y+1/2, z'

loop_
_atom_site_aniso_label
_atom_site_aniso_U_11
_atom_site_aniso_U_22
_atom_site_aniso_U_33
_atom_site_aniso_U_12
_atom_site_aniso_U_13
_atom_site_aniso_U_23
Ge1 .02300(15) .02721(15) .01810(13) -.00664(10) .01084(10) -.00368(9)
Fe1 .02300(15) .02721(15) .01810(13) -.00664(10) .01084(10) -.00368(9)
Ge2 .02142(14) .02167(13) .02121(13) -.00114(9) .00925(10) .00040(9)
Fe2 .02142(14) .02167(13) .02121(13) -.00114(9) .00925(10) .00040(9)
K3 .0265(4) .0546(6) .0410(5) .000 .0100(4) .000
O1 .047(2) .0354(14) .0266(13) .000 .0211(13) .000
O2 .0293(15) .0266(13) .051(2) .000 .0104(14) .000
O3 .0436(15) .083(2) .0488(15) -.0261(14) .0310(13) -.0153(14)
O4 .0326(12) .0344(12) .0570(15) -.0042(9) .0170(11) -.0110(10)
O5 .0468(14) .0489(14) .0230(9) .0098(11) .0037(9) .0001(9)

loop_
_atom_site_label
_atom_site_fract_x
_atom_site_fract_y
_atom_site_fract_z
_atom_site_U_iso_or_equiv
_atom_site_thermal_displace_type
_atom_site_calc_flag
_atom_site_refinement_flags
_atom_site_occupancy
_atom_site_disorder_group
_atom_site_type_symbol
Ge1 .00486(4) .18228(2) .22320(4) .02210(9) Uani d P .684(3) . Ge
Fe1 .00486(4) .18228(2) .22320(4) .02210(9) Uani d P .316(3) . Fe
Ge2 .70010(4) .11704(2) .34405(4) .02146(9) Uani d P .816(3) . Ge
Fe2 .70010(4) .11704(2) .34405(4) .02146(9) Uani d P .184(3) . Fe
K3 .27560(13) .0000 .1361(2) .0424(2) Uani d S 1 . K
O1 .0000 .1390(2) .0000 .0343(6) Uani d S 1 . O
O2 .6111(4) .0000 .2836(5) .0384(7) Uani d S 1 . O
O3 .8144(4) .1388(3) .2112(5) .0546(7) Uani d . 1 . O
O4 .0198(3) .3097(2) .2588(4) .0422(6) Uani d . 1 . O
O5 .1827(4) .1231(2) .4020(3) .0437(6) Uani d . 1 . O

loop_
_atom_type_symbol
_atom_type_description
_atom_type_scat_dispersion_real
_atom_type_scat_dispersion_imag
_atom_type_scat_source
O O 0.0106 0.0060 'International Tables Vol C Tables 4.2.6.8 and 6.1.1.4'
K K 0.2009 0.2494 'International Tables Vol C Tables 4.2.6.8 and 6.1.1.4'
Fe Fe 0.3463 0.8444 'International Tables Vol C Tables 4.2.6.8 and 6.1.1.4'
Ge Ge 0.1547 1.8001 'International Tables Vol C Tables 4.2.6.8 and 6.1.1.4'

loop_
_geom_angle_atom_site_label_1
_geom_angle_atom_site_label_2
_geom_angle_atom_site_label_3
_geom_angle_site_symmetry_1
_geom_angle_site_symmetry_3
_geom_angle
_geom_angle_publ_flag
O3 T1 O4 1_455 . 110.50(14) yes
O3 T1 O5 1_455 . 113.9(2) yes
O4 T1 O5 . . 110.80(13) yes
O3 T1 O1 1_455 . 102.38(11) yes
O4 T1 O1 . . 116.49(14) yes
O5 T1 O1 . . 102.47(10) yes
O3 Ge1 K3 1_455 . 116.48(12) ?
O4 Ge1 K3 . . 132.85(9) ?
O5 Ge1 K3 . . 52.72(9) ?
O1 Ge1 K3 . . 49.87(6) ?
O3 Ge1 K3 1_455 5 54.04(10) ?
O4 Ge1 K3 . 5 139.11(9) ?
O5 Ge1 K3 . 5 109.92(9) ?
O1 Ge1 K3 . 5 49.61(6) ?
K3 Ge1 K3 . 5 72.61(3) ?
O3 Fe1 O4 1_455 . 110.50(14) ?
O3 Fe1 O5 1_455 . 113.9(2) ?
O4 Fe1 O5 . . 110.80(13) ?
O3 Fe1 O1 1_455 . 102.38(11) ?
O4 Fe1 O1 . . 116.49(14) ?
O5 Fe1 O1 . . 102.47(10) ?
O3 Fe1 K3 1_455 . 116.48(12) ?
O4 Fe1 K3 . . 132.85(9) ?
O5 Fe1 K3 . . 52.72(9) ?
O1 Fe1 K3 . . 49.87(6) ?
O3 Fe1 K3 1_455 5 54.04(10) ?
O4 Fe1 K3 . 5 139.11(9) ?
O5 Fe1 K3 . 5 109.92(9) ?
O1 Fe1 K3 . 5 49.61(6) ?
K3 Fe1 K3 . 5 72.61(3) ?
O3 T2 O5 . 2_656 114.07(15) yes
O3 T2 O2 . . 108.5(2) yes
O5 T2 O2 2_656 . 108.38(14) yes
O3 T2 O4 . 8 111.2(2) yes
O5 T2 O4 2_656 8 112.85(14) yes
O2 T2 O4 . 8 100.95(13) yes
O3 Ge2 K3 . . 124.50(10) ?
O5 Ge2 K3 2_656 . 119.39(10) ?
O2 Ge2 K3 . . 41.04(10) ?
O4 Ge2 K3 8 . 60.06(8) ?
O3 Fe2 O5 . 2_656 114.07(15) ?
O3 Fe2 O2 . . 108.5(2) ?
O5 Fe2 O2 2_656 . 108.38(14) ?
O3 Fe2 O4 . 8 111.2(2) ?
O5 Fe2 O4 2_656 8 112.85(14) ?
O2 Fe2 O4 . 8 100.95(13) ?
O3 Fe2 K3 . . 124.50(10) ?
O5 Fe2 K3 2_656 . 119.39(10) ?
O2 Fe2 K3 . . 41.04(10) ?
O4 Fe2 K3 8 . 60.06(8) ?
O2 K3 O1 . 5 139.12(5) ?
O2 K3 O1 . . 139.12(5) ?
O1 K3 O1 5 . 81.59(10) ?
O2 K3 O5 . . 107.59(9) ?
O1 K3 O5 5 . 99.70(7) ?
O1 K3 O5 . . 55.52(5) ?
O2 K3 O5 . 6 107.59(9) ?
O1 K3 O5 5 6 55.52(5) ?
O1 K3 O5 . 6 99.70(7) ?
O5 K3 O5 . 6 68.41(11) ?
O2 K3 O3 . 5_655 100.58(9) ?
O1 K3 O3 5 5_655 54.87(5) ?
O1 K3 O3 . 5_655 103.84(8) ?
O5 K3 O3 . 5_655 151.65(9) ?
O5 K3 O3 6 5_655 100.33(7) ?
O2 K3 O3 . 2_655 100.58(9) ?
O1 K3 O3 5 2_655 103.84(8) ?
O1 K3 O3 . 2_655 54.87(5) ?
O5 K3 O3 . 2_655 100.33(7) ?
O5 K3 O3 6 2_655 151.65(9) ?
O3 K3 O3 5_655 2_655 77.12(13) ?
O2 K3 O4 . 8 53.22(5) ?
O1 K3 O4 5 8 167.65(7) ?
O1 K3 O4 . 8 86.06(6) ?
O5 K3 O4 . 8 72.78(8) ?
O5 K3 O4 6 8 127.12(8) ?
O3 K3 O4 5_655 8 129.46(8) ?
O3 K3 O4 2_655 8 68.78(9) ?
O2 K3 O4 . 3_545 53.22(5) ?
O1 K3 O4 5 3_545 86.06(6) ?
O1 K3 O4 . 3_545 167.65(7) ?
O5 K3 O4 . 3_545 127.12(8) ?
O5 K3 O4 6 3_545 72.78(8) ?
O3 K3 O4 5_655 3_545 68.78(9) ?
O3 K3 O4 2_655 3_545 129.46(8) ?
O4 K3 O4 8 3_545 106.28(9) ?
O2 K3 Fe1 . 6 127.80(5) ?
O1 K3 Fe1 5 6 27.66(2) ?
O1 K3 Fe1 . 6 89.49(5) ?
O5 K3 Fe1 . 6 82.58(6) ?
O5 K3 Fe1 6 6 27.92(5) ?
O3 K3 Fe1 5_655 6 77.66(5) ?
O3 K3 Fe1 2_655 6 128.53(7) ?
O4 K3 Fe1 8 6 152.77(6) ?
O4 K3 Fe1 3_545 6 79.36(5) ?
O2 K3 Ge1 . 6 127.80(5) ?
O1 K3 Ge1 5 6 27.66(2) ?
O1 K3 Ge1 . 6 89.49(5) ?
O5 K3 Ge1 . 6 82.58(6) ?
O5 K3 Ge1 6 6 27.92(5) ?
O3 K3 Ge1 5_655 6 77.66(5) ?
O3 K3 Ge1 2_655 6 128.53(7) ?
O4 K3 Ge1 8 6 152.77(6) ?
O4 K3 Ge1 3_545 6 79.36(5) ?
Fe1 K3 Ge1 6 6 0.00(2) ?
O2 K3 Ge1 . . 127.80(5) ?
O1 K3 Ge1 5 . 89.49(5) ?
O1 K3 Ge1 . . 27.66(2) ?
O5 K3 Ge1 . . 27.92(5) ?
O5 K3 Ge1 6 . 82.58(6) ?
O3 K3 Ge1 5_655 . 128.53(7) ?
O3 K3 Ge1 2_655 . 77.66(5) ?
O4 K3 Ge1 8 . 79.36(5) ?
O4 K3 Ge1 3_545 . 152.77(6) ?
Fe1 K3 Ge1 6 . 84.30(2) ?
Ge1 K3 Ge1 6 . 84.30(2) ?
Fe1 O1 Ge1 . . 0.00(3) ?
Fe1 O1 Fe1 . 2 140.8(2) ?
Ge1 O1 Fe1 . 2 140.8(2) ?
Fe1 O1 Ge1 . 2 140.8(2) ?
Ge1 O1 Ge1 . 2 140.8(2) ?
Fe1 O1 Ge1 2 2 0.00(3) ?
Fe1 O1 K3 . 5 102.84(6) ?
Ge1 O1 K3 . 5 102.84(6) ?
Fe1 O1 K3 2 5 102.47(5) ?
Ge1 O1 K3 2 5 102.47(5) ?
Fe1 O1 K3 . . 102.47(5) ?
Ge1 O1 K3 . . 102.47(5) ?
Fe1 O1 K3 2 . 102.84(6) ?
Ge1 O1 K3 2 . 102.84(6) ?
K3 O1 K3 5 . 98.41(10) ?
Fe2 O2 Ge2 . . 0.00(3) ?
Fe2 O2 Fe2 . 6 131.6(2) ?
Ge2 O2 Fe2 . 6 131.6(2) ?
Fe2 O2 Ge2 . 6 131.6(2) ?
Ge2 O2 Ge2 . 6 131.6(2) ?
Fe2 O2 Ge2 6 6 0.00(3) ?
Fe2 O2 K3 . . 113.57(10) ?
Ge2 O2 K3 . . 113.57(10) ?
Fe2 O2 K3 6 . 113.57(10) ?
Ge2 O2 K3 6 . 113.57(10) ?
Fe2 O3 Ge2 . . 0.00(3) ?
Fe2 O3 Fe1 . 1_655 145.2(2) ?
Ge2 O3 Fe1 . 1_655 145.2(2) ?
Fe2 O3 Ge1 . 1_655 145.2(2) ?
Ge2 O3 Ge1 . 1_655 145.2(2) ?
Fe1 O3 Ge1 1_655 1_655 0.00(3) ?
Fe2 O3 K3 . 5_655 112.92(13) ?
Ge2 O3 K3 . 5_655 112.92(13) ?
Fe1 O3 K3 1_655 5_655 98.11(12) ?
Ge1 O3 K3 1_655 5_655 98.11(12) ?
Fe2 O4 Ge2 8_455 8_455 0.00(3) ?
Fe2 O4 Ge1 8_455 . 128.11(15) ?
Ge2 O4 Ge1 8_455 . 128.11(15) ?
Fe2 O4 Fe1 8_455 . 128.11(15) ?
Ge2 O4 Fe1 8_455 . 128.11(15) ?
Ge1 O4 Fe1 . . 0.00(3) ?
Fe2 O4 K3 8_455 3_455 92.05(9) ?
Ge2 O4 K3 8_455 3_455 92.05(9) ?
Ge1 O4 K3 . 3_455 138.82(12) ?
Fe1 O4 K3 . 3_455 138.82(12) ?
Fe2 O5 Ge2 2_656 2_656 0.00(3) ?
Fe2 O5 Ge1 2_656 . 140.4(2) ?
Ge2 O5 Ge1 2_656 . 140.4(2) ?
Fe2 O5 Fe1 2_656 . 140.4(2) ?
Ge2 O5 Fe1 2_656 . 140.4(2) ?
Ge1 O5 Fe1 . . 0.00(3) ?
Fe2 O5 K3 2_656 . 120.19(12) ?
Ge2 O5 K3 2_656 . 120.19(12) ?
Ge1 O5 K3 . . 99.36(10) ?
Fe1 O5 K3 . . 99.36(10) ?

loop_
_geom_bond_atom_site_label_1
_geom_bond_atom_site_label_2
_geom_bond_site_symmetry_2
_geom_bond_distance
_geom_bond_publ_flag
T1 O3 1_455 1.761(3) yes
T1 O4 . 1.763(2) yes
T1 O5 . 1.767(3) yes
T1 O1 . 1.7700(11) yes
T1 K3 . 3.7230(9) no
T1 K3 5 3.7316(8) ?
Fe1 O3 1_455 1.761(3) ?
Fe1 O4 . 1.763(2) ?
Fe1 O5 . 1.767(3) ?
Fe1 O1 . 1.7700(11) ?
Fe1 K3 . 3.7230(9) ?
Fe1 K3 5 3.7316(8) ?
T2 O3 . 1.738(3) yes
T2 O5 2_656 1.740(2) yes
T2 O2 . 1.7588(14) yes
T2 O4 8 1.759(2) yes
Ge2 K3 . 3.7590(10) ?
Fe2 O3 . 1.738(3) ?
Fe2 O5 2_656 1.740(2) ?
Fe2 O2 . 1.7588(14) ?
Fe2 O4 8 1.759(2) ?
Fe2 K3 . 3.7590(10) ?
K3 O2 . 2.692(3) yes
K3 O1 5 2.915(2) yes
K3 O1 . 2.915(2) yes
K3 O5 . 3.002(3) yes
K3 O5 6 3.002(3) yes
K3 O3 5_655 3.051(3) yes
K3 O3 2_655 3.051(3) yes
K3 O4 8 3.260(3) yes
K3 O4 3_545 3.260(3) yes
K3 Fe1 6 3.7230(9) ?
K3 Ge1 6 3.7230(9) ?
O1 Fe1 2 1.7700(11) ?
O1 Ge1 2 1.7700(11) ?
O1 K3 5 2.915(2) ?
O2 Fe2 6 1.7588(14) ?
O2 Ge2 6 1.7588(14) ?
O3 Fe1 1_655 1.761(3) ?
O3 Ge1 1_655 1.761(3) ?
O3 K3 5_655 3.051(3) ?
O4 Fe2 8_455 1.759(2) ?
O4 Ge2 8_455 1.759(2) ?
O4 K3 3_455 3.260(3) ?
O5 Fe2 2_656 1.740(2) ?
O5 Ge2 2_656 1.740(2) ?
